data_7100779
loop_
_publ_author_name
'Le Floch,Pascal'
'Hansjorg Grutzmacher'
'Louis Ricard'
'Claire Thoumazet'

_publ_section_title
;
Dibenzo[a,d]cycloheptenyl Dibenzophosphole Palladium
Dichoride: Synthesis, X-Ray-Crystal Structure and Application in the
Suzuki-Myaura Coupling
;
_journal_name_full 'Chemical Communications'
_journal_paper_doi 10.1039/b417716a
_journal_year 2005
_chemical_formula_sum 'C27 H19 P'
_chemical_formula_weight 374.39
_space_group_IT_number 14
_symmetry_cell_setting monoclinic
_symmetry_space_group_name_Hall '-P 2ybc'
_symmetry_space_group_name_H-M 'P 1 21/c 1'
_cell_angle_alpha 90.00
_cell_angle_beta 101.6900(10)
_cell_angle_gamma 90.00
_cell_formula_units_Z 4
_cell_length_a 10.4290(10)
_cell_length_b 10.1650(10)
_cell_length_c 18.9660(10)
_cell_measurement_temperature 150.0(1)
_cell_volume 1968.9(3)
_diffrn_ambient_temperature 150.0(1)
_exptl_crystal_density_diffrn 1.263
_cod_depositor_comments
;
The following automatic conversions were performed:
'_symmetry_cell_setting' value 'Monoclinic' changed to 'monoclinic'
according to '/home/saulius/struct/CIF-dictionaries/cif_core.dic'
dictionary named 'cif_core.dic' version 2.4.1 from 2010-06-29.

Automatic conversion script
Id: cif_fix_enum 1527 2010-12-29 10:47:43Z saulius 
;
_cod_original_sg_symbol_H-M 'P 21/c'
_cod_database_code 7100779

loop_
_symmetry_equiv_pos_as_xyz
'x, y, z'
'-x, y+1/2, -z+1/2'
'-x, -y, -z'
'x, -y-1/2, z-1/2'

loop_
_atom_site_label
_atom_site_type_symbol
_atom_site_fract_x
_atom_site_fract_y
_atom_site_fract_z
_atom_site_U_iso_or_equiv
_atom_site_adp_type
_atom_site_occupancy
_atom_site_symmetry_multiplicity
_atom_site_calc_flag
_atom_site_refinement_flags
_atom_site_disorder_assembly
_atom_site_disorder_group
P1 P 0.84293(4) 0.03749(4) 0.83423(2) 0.02848(15) Uani 1 1 d . . .
C1 C 1.00971(17) 0.05906(16) 0.88500(9) 0.0285(3) Uani 1 1 d . . .
C2 C 1.12477(19) 0.01071(18) 0.86885(10) 0.0344(4) Uani 1 1 d . . .
H2 H 1.1222 -0.0401 0.8265 0.041 Uiso 1 1 calc R . .
C3 C 1.24375(19) 0.03678(19) 0.91466(11) 0.0383(4) Uani 1 1 d . . .
H3 H 1.3228 0.0047 0.9034 0.046 Uiso 1 1 calc R . .
C4 C 1.24732(19) 0.10955(19) 0.97685(11) 0.0387(4) Uani 1 1 d . . .
H4 H 1.3291 0.1269 1.0079 0.046 Uiso 1 1 calc R . .
C5 C 1.13305(18) 0.15745(18) 0.99433(10) 0.0337(4) Uani 1 1 d . . .
H5 H 1.1365 0.2063 1.0374 0.040 Uiso 1 1 calc R . .
C6 C 1.01322(17) 0.13338(16) 0.94825(9) 0.0278(3) Uani 1 1 d . . .
C7 C 0.88344(17) 0.17917(16) 0.95622(9) 0.0278(3) Uani 1 1 d . . .
C8 C 0.85335(18) 0.25366(18) 1.01248(9) 0.0334(4) Uani 1 1 d . . .
H8 H 0.9207 0.2791 1.0517 0.040 Uiso 1 1 calc R . .
C9 C 0.7248(2) 0.29048(19) 1.01088(10) 0.0383(4) Uani 1 1 d . . .
H9 H 0.7047 0.3427 1.0488 0.046 Uiso 1 1 calc R . .
C10 C 0.62534(19) 0.25192(19) 0.95459(10) 0.0380(4) Uani 1 1 d . . .
H10 H 0.5375 0.2767 0.9546 0.046 Uiso 1 1 calc R . .
C11 C 0.65316(18) 0.17695(17) 0.89794(9) 0.0329(4) Uani 1 1 d . . .
H11 H 0.5849 0.1506 0.8594 0.039 Uiso 1 1 calc R . .
C12 C 0.78246(17) 0.14121(16) 0.89869(9) 0.0283(3) Uani 1 1 d . . .
C13 C 0.84451(16) 0.16078(15) 0.75955(8) 0.0250(3) Uani 1 1 d . . .
H13 H 0.8889 0.2414 0.7830 0.030 Uiso 1 1 calc R . .
C14 C 0.70787(16) 0.20175(16) 0.72366(9) 0.0271(3) Uani 1 1 d . . .
C15 C 0.66796(19) 0.32970(17) 0.73578(10) 0.0335(4) Uani 1 1 d . . .
H15 H 0.7279 0.3880 0.7646 0.040 Uiso 1 1 calc R . .
C16 C 0.5428(2) 0.3727(2) 0.70662(11) 0.0421(5) Uani 1 1 d . . .
H16 H 0.5176 0.4601 0.7152 0.051 Uiso 1 1 calc R . .
C17 C 0.4545(2) 0.2891(2) 0.66514(12) 0.0473(5) Uani 1 1 d . . .
H17 H 0.3685 0.3186 0.6448 0.057 Uiso 1 1 calc R . .
C18 C 0.49192(18) 0.1618(2) 0.65337(11) 0.0422(5) Uani 1 1 d . . .
H18 H 0.4301 0.1040 0.6255 0.051 Uiso 1 1 calc R . .
C19 C 0.61897(17) 0.11585(17) 0.68148(9) 0.0311(4) Uani 1 1 d . . .
C20 C 0.65119(18) -0.01937(18) 0.66369(9) 0.0346(4) Uani 1 1 d . . .
H20 H 0.5810 -0.0806 0.6572 0.042 Uiso 1 1 calc R . .
C21 C 0.76663(19) -0.06693(17) 0.65554(9) 0.0346(4) Uani 1 1 d . . .
H21 H 0.7676 -0.1574 0.6431 0.042 Uiso 1 1 calc R . .
C22 C 0.89198(18) 0.00203(16) 0.66322(9) 0.0294(4) Uani 1 1 d . . .
C23 C 0.9804(2) -0.04260(18) 0.62178(10) 0.0373(4) Uani 1 1 d . . .
H23 H 0.9577 -0.1168 0.5914 0.045 Uiso 1 1 calc R . .
C24 C 1.0994(2) 0.0181(2) 0.62385(11) 0.0427(5) Uani 1 1 d . . .
H24 H 1.1576 -0.0143 0.5954 0.051 Uiso 1 1 calc R . .
C25 C 1.13332(18) 0.1265(2) 0.66776(11) 0.0387(4) Uani 1 1 d . . .
H25 H 1.2148 0.1694 0.6694 0.046 Uiso 1 1 calc R . .
C26 C 1.04762(17) 0.17236(17) 0.70941(9) 0.0316(4) Uani 1 1 d . . .
H26 H 1.0713 0.2472 0.7392 0.038 Uiso 1 1 calc R . .
C27 C 0.92750(16) 0.11132(15) 0.70859(8) 0.0259(3) Uani 1 1 d . . .

loop_
_atom_site_aniso_label
_atom_site_aniso_U_11
_atom_site_aniso_U_22
_atom_site_aniso_U_33
_atom_site_aniso_U_23
_atom_site_aniso_U_13
_atom_site_aniso_U_12
P1 0.0316(3) 0.0307(2) 0.0228(2) 0.00022(15) 0.00470(17) 0.00177(18)
C1 0.0315(8) 0.0294(8) 0.0244(8) 0.0038(6) 0.0053(6) 0.0029(7)
C2 0.0368(10) 0.0357(9) 0.0309(9) 0.0031(7) 0.0075(7) 0.0066(8)
C3 0.0318(9) 0.0452(10) 0.0385(10) 0.0087(8) 0.0082(8) 0.0078(8)
C4 0.0311(9) 0.0474(11) 0.0351(9) 0.0087(8) 0.0005(7) -0.0015(8)
C5 0.0353(9) 0.0369(9) 0.0271(8) 0.0038(7) 0.0018(7) -0.0025(8)
C6 0.0317(8) 0.0287(8) 0.0227(7) 0.0042(6) 0.0048(6) -0.0010(7)
C7 0.0314(8) 0.0289(8) 0.0232(7) 0.0028(6) 0.0059(6) -0.0006(7)
C8 0.0378(9) 0.0368(9) 0.0249(8) -0.0037(7) 0.0051(7) -0.0017(8)
C9 0.0472(11) 0.0400(10) 0.0299(9) -0.0043(7) 0.0134(8) 0.0041(9)
C10 0.0356(10) 0.0453(10) 0.0356(9) 0.0023(8) 0.0133(8) 0.0069(8)
C11 0.0310(9) 0.0396(9) 0.0277(8) 0.0006(7) 0.0052(7) 0.0003(8)
C12 0.0321(8) 0.0293(7) 0.0239(7) 0.0009(6) 0.0064(6) -0.0006(7)
C13 0.0272(8) 0.0247(7) 0.0226(7) -0.0016(6) 0.0038(6) -0.0012(6)
C14 0.0272(8) 0.0327(8) 0.0225(7) 0.0027(6) 0.0075(6) 0.0005(7)
C15 0.0374(9) 0.0335(9) 0.0313(9) 0.0031(7) 0.0107(7) 0.0040(8)
C16 0.0392(10) 0.0451(10) 0.0457(11) 0.0110(9) 0.0174(9) 0.0128(9)
C17 0.0312(10) 0.0614(13) 0.0504(12) 0.0163(10) 0.0110(9) 0.0126(10)
C18 0.0282(9) 0.0589(12) 0.0386(10) 0.0061(9) 0.0049(8) -0.0066(9)
C19 0.0280(8) 0.0400(9) 0.0256(8) 0.0019(7) 0.0061(6) -0.0052(7)
C20 0.0363(10) 0.0365(9) 0.0289(9) -0.0021(7) 0.0016(7) -0.0113(8)
C21 0.0467(11) 0.0285(8) 0.0275(8) -0.0031(6) 0.0048(8) -0.0044(8)
C22 0.0351(9) 0.0265(7) 0.0257(8) 0.0025(6) 0.0045(7) 0.0048(7)
C23 0.0473(11) 0.0342(9) 0.0316(9) -0.0001(7) 0.0105(8) 0.0130(8)
C24 0.0414(11) 0.0494(11) 0.0413(11) 0.0094(9) 0.0177(9) 0.0176(9)
C25 0.0289(9) 0.0475(11) 0.0411(10) 0.0138(8) 0.0102(8) 0.0063(8)
C26 0.0294(8) 0.0347(8) 0.0299(8) 0.0056(7) 0.0040(7) -0.0005(7)
C27 0.0266(8) 0.0273(7) 0.0231(7) 0.0032(6) 0.0031(6) 0.0030(6)

loop_
_geom_bond_atom_site_label_1
_geom_bond_atom_site_label_2
_geom_bond_distance
_geom_bond_site_symmetry_2
_geom_bond_publ_flag
P1 C12 1.8211(17) . ?
P1 C1 1.8226(18) . ?
P1 C13 1.8938(16) . ?
C1 C2 1.387(2) . ?
C1 C6 1.412(2) . ?
C2 C3 1.388(3) . ?
C3 C4 1.386(3) . ?
C4 C5 1.388(3) . ?
C5 C6 1.394(2) . ?
C6 C7 1.468(2) . ?
C7 C8 1.395(2) . ?
C7 C12 1.408(2) . ?
C8 C9 1.386(3) . ?
C9 C10 1.386(3) . ?
C10 C11 1.395(2) . ?
C11 C12 1.394(2) . ?
C13 C14 1.508(2) . ?
C13 C27 1.508(2) . ?
C14 C15 1.399(2) . ?
C14 C19 1.401(2) . ?
C15 C16 1.381(3) . ?
C16 C17 1.377(3) . ?
C17 C18 1.382(3) . ?
C18 C19 1.404(3) . ?
C19 C20 1.470(3) . ?
C20 C21 1.335(3) . ?
C21 C22 1.464(3) . ?
C22 C23 1.403(2) . ?
C22 C27 1.408(2) . ?
C23 C24 1.379(3) . ?
C24 C25 1.384(3) . ?
C25 C26 1.388(3) . ?
C26 C27 1.395(2) . ?
